data_4032320
loop_
_publ_author_name
'Hou, Ji-Qin'
'Guo, Cui'
'Zhao, Jian-Juan'
'He, Qi-Wei'
'Zhang, Bao-Bao'
'Wang, Hao'

_publ_section_title
;
 Frutescone A-G, Tasmanone-Based Meroterpenoids from the aerial parts of
 Baeckea frutescens.
;
_journal_issue 3
_journal_name_full 'The Journal of organic chemistry'
_journal_page_first 1448
_journal_page_last 1457
_journal_paper_doi 10.1021/acs.joc.6b02643
_journal_volume 82
_journal_year 2017
_chemical_absolute_configuration ad
_chemical_formula_sum 'C29 H44 O3'
_chemical_formula_weight 440.64
_chemical_name_systematic
;
 ?
;
_space_group_crystal_system monoclinic
_space_group_IT_number 4
_space_group_name_Hall 'P 2yb'
_space_group_name_H-M_alt 'P 1 21 1'
_symmetry_space_group_name_Hall 'P 2yb'
_symmetry_space_group_name_H-M 'P 1 21 1'
_atom_sites_solution_hydrogens geom
_audit_creation_method SHELXL-2013
_cell_angle_alpha 90
_cell_angle_beta 100.1270(10)
_cell_angle_gamma 90
_cell_formula_units_Z 2
_cell_length_a 9.11100(10)
_cell_length_b 9.88290(10)
_cell_length_c 14.9752(2)
_cell_measurement_reflns_used 8268
_cell_measurement_temperature 291(2)
_cell_measurement_theta_max 69.7950
_cell_measurement_theta_min 4.4690
_cell_volume 1327.41(3)
_computing_cell_refinement 'CrysAlisPro (Agilent Technologies)'
_computing_data_collection 'CrysAlisPro (Agilent Technologies)'
_computing_data_reduction 'CrysAlisPro (Agilent Technologies)'
_computing_molecular_graphics 'Ortep-3 (L. J. Farrugia, 2001)'
_computing_publication_material SHELXL-2013
_computing_structure_refinement 'SHELXL-2013 (Sheldrick, 2013)'
_computing_structure_solution 'SHELXS-97 (Sheldrick, 1997)'
_diffrn_ambient_temperature 291(2)
_diffrn_detector_area_resol_mean 15.9149
_diffrn_measured_fraction_theta_full 0.985
_diffrn_measured_fraction_theta_max 0.979
_diffrn_measurement_device_type 'Gemini S Ultra, Agilent Technologies'
_diffrn_measurement_method '\w scans'
_diffrn_radiation_type CuK\a
_diffrn_radiation_wavelength 1.54184
_diffrn_reflns_av_R_equivalents 0.0152
_diffrn_reflns_av_unetI/netI 0.0172
_diffrn_reflns_Laue_measured_fraction_full 0.985
_diffrn_reflns_Laue_measured_fraction_max 0.979
_diffrn_reflns_limit_h_max 10
_diffrn_reflns_limit_h_min -11
_diffrn_reflns_limit_k_max 11
_diffrn_reflns_limit_k_min -11
_diffrn_reflns_limit_l_max 18
_diffrn_reflns_limit_l_min -14
_diffrn_reflns_number 11309
_diffrn_reflns_point_group_measured_fraction_full 0.950
_diffrn_reflns_point_group_measured_fraction_max 0.938
_diffrn_reflns_theta_full 67.684
_diffrn_reflns_theta_max 69.696
_diffrn_reflns_theta_min 7.497
_diffrn_source 'Enhance Ultra (Cu) X-ray Source'
_exptl_absorpt_coefficient_mu 0.535
_exptl_absorpt_correction_T_max 1.00000
_exptl_absorpt_correction_T_min 0.42678
_exptl_absorpt_correction_type multi-scan
_exptl_absorpt_process_details
;
CrysAlisPro, Agilent Technologies,
Version 1.171.37.35 (release 13-08-2014 CrysAlis171 .NET)
(compiled Aug 13 2014,18:06:01)
Empirical absorption correction using spherical harmonics,
 implemented in SCALE3 ABSPACK scaling algorithm.
;
_exptl_crystal_colour colorless
_exptl_crystal_density_diffrn 1.102
_exptl_crystal_description block
_exptl_crystal_F_000 484
_exptl_crystal_size_max 0.360
_exptl_crystal_size_mid 0.320
_exptl_crystal_size_min 0.310
_refine_diff_density_max 0.180
_refine_diff_density_min -0.151
_refine_diff_density_rms 0.023
_refine_ls_abs_structure_details
;
 Flack x determined using 2046 quotients [(I+)-(I-)]/[(I+)+(I-)]
 (Parsons and Flack (2004), Acta Cryst. A60, s61).
;
_refine_ls_abs_structure_Flack 0.06(5)
_refine_ls_extinction_method none
_refine_ls_goodness_of_fit_ref 1.060
_refine_ls_hydrogen_treatment constr
_refine_ls_matrix_type full
_refine_ls_number_parameters 294
_refine_ls_number_reflns 4688
_refine_ls_number_restraints 1
_refine_ls_restrained_S_all 1.060
_refine_ls_R_factor_all 0.0358
_refine_ls_R_factor_gt 0.0355
_refine_ls_shift/su_max 0.000
_refine_ls_shift/su_mean 0.000
_refine_ls_structure_factor_coef Fsqd
_refine_ls_weighting_details 'w=1/[\s^2^(Fo^2^)+(0.0711P)^2^+0.0690P] where P=(Fo^2^+2Fc^2^)/3'
_refine_ls_weighting_scheme calc
_refine_ls_wR_factor_gt 0.1036
_refine_ls_wR_factor_ref 0.1040
_reflns_Friedel_coverage 0.804
_reflns_Friedel_fraction_full 0.911
_reflns_Friedel_fraction_max 0.892
_reflns_number_gt 4639
_reflns_number_total 4688
_reflns_threshold_expression 'I > 2\s(I)'
_cod_data_source_file jo6b02643_si_002.cif
_cod_data_source_block shelxl
_cod_database_code 4032320
_shelx_space_group_comment
;
The symmetry employed for this shelxl refinement is uniquely defined
by the following loop, which should always be used as a source of
symmetry information in preference to the above space-group names.
They are only intended as comments.
;
_shelx_estimated_absorpt_t_min 0.831
_shelx_estimated_absorpt_t_max 0.852
_shelxl_version_number 2013-4

loop_
_space_group_symop_operation_xyz
'x, y, z'
'-x, y+1/2, -z'

loop_
_atom_site_label
_atom_site_type_symbol
_atom_site_fract_x
_atom_site_fract_y
_atom_site_fract_z
_atom_site_U_iso_or_equiv
_atom_site_adp_type
_atom_site_occupancy
_atom_site_site_symmetry_order
_atom_site_calc_flag
_atom_site_refinement_flags_posn
_atom_site_refinement_flags_adp
O3 O 0.22757(13) 0.24175(16) 0.63199(9) 0.0527(3) Uani 1 1 d . .
O1 O 0.73179(17) 0.1082(2) 0.67233(11) 0.0697(4) Uani 1 1 d . .
O2 O 0.4584(2) 0.1736(2) 0.37892(10) 0.0753(5) Uani 1 1 d . .
C6 C 0.49125(19) 0.1998(2) 0.66462(12) 0.0462(4) Uani 1 1 d . .
C13 C 0.1773(2) 0.0386(2) 0.84367(12) 0.0468(4) Uani 1 1 d . .
H13 H 0.2790 0.0586 0.8745 0.056 Uiso 1 1 calc R U
C8 C 0.36365(19) 0.2921(2) 0.78433(13) 0.0496(4) Uani 1 1 d . .
H8A H 0.3570 0.2807 0.8478 0.059 Uiso 1 1 calc R U
H8B H 0.3806 0.3875 0.7747 0.059 Uiso 1 1 calc R U
C12 C 0.1785(2) -0.0964(2) 0.78957(13) 0.0523(4) Uani 1 1 d . .
C10 C 0.14719(19) 0.1154(2) 0.74992(12) 0.0445(4) Uani 1 1 d . .
H10 H 0.0390 0.1200 0.7298 0.053 Uiso 1 1 calc R U
C1 C 0.3592(2) 0.2127(2) 0.60668(13) 0.0468(4) Uani 1 1 d . .
C5 C 0.6195(2) 0.1562(2) 0.62590(14) 0.0508(4) Uani 1 1 d . .
C11 C 0.2044(2) -0.0117(2) 0.70709(13) 0.0533(4) Uani 1 1 d . .
H11A H 0.3083 -0.0060 0.7006 0.064 Uiso 1 1 calc R U
H11B H 0.1424 -0.0389 0.6505 0.064 Uiso 1 1 calc R U
C9 C 0.21409(19) 0.2537(2) 0.72797(13) 0.0468(4) Uani 1 1 d . .
C7 C 0.49970(18) 0.2136(2) 0.76583(12) 0.0482(4) Uani 1 1 d . .
H7 H 0.4954 0.1226 0.7911 0.058 Uiso 1 1 calc R U
C2 C 0.3391(2) 0.1940(2) 0.50796(13) 0.0518(4) Uani 1 1 d . .
C3 C 0.4611(2) 0.1837(2) 0.47069(13) 0.0543(5) Uani 1 1 d . .
C20 C 0.0262(3) -0.1655(3) 0.77018(19) 0.0758(7) Uani 1 1 d . .
H20A H 0.0272 -0.2352 0.7256 0.114 Uiso 1 1 calc R U
H20B H -0.0490 -0.0999 0.7477 0.114 Uiso 1 1 calc R U
H20C H 0.0047 -0.2048 0.8251 0.114 Uiso 1 1 calc R U
C17 C 0.0594(2) 0.3269(2) 0.87820(17) 0.0618(5) Uani 1 1 d . .
H17 H -0.0284 0.2793 0.8587 0.074 Uiso 1 1 calc R U
C18 C 0.0909(3) 0.4378(2) 0.8167(2) 0.0700(6) Uani 1 1 d . .
H18A H 0.1827 0.4837 0.8425 0.084 Uiso 1 1 calc R U
H18B H 0.0105 0.5034 0.8087 0.084 Uiso 1 1 calc R U
C25 C 0.6663(3) 0.4241(3) 0.7819(2) 0.0828(8) Uani 1 1 d . .
H25A H 0.6599 0.4230 0.7172 0.124 Uiso 1 1 calc R U
H25B H 0.7626 0.4570 0.8099 0.124 Uiso 1 1 calc R U
H25C H 0.5903 0.4823 0.7975 0.124 Uiso 1 1 calc R U
C26 C 0.1817(3) 0.1835(3) 0.45589(15) 0.0702(6) Uani 1 1 d . .
H26A H 0.1125 0.1944 0.4968 0.105 Uiso 1 1 calc R U
H26B H 0.1675 0.0965 0.4272 0.105 Uiso 1 1 calc R U
H26C H 0.1652 0.2531 0.4105 0.105 Uiso 1 1 calc R U
C14 C 0.0724(3) 0.0442(3) 0.91313(15) 0.0611(5) Uani 1 1 d . .
H14A H -0.0273 0.0650 0.8814 0.073 Uiso 1 1 calc R U
H14B H 0.0691 -0.0449 0.9399 0.073 Uiso 1 1 calc R U
C16 C 0.1382(3) 0.2862(3) 0.95670(16) 0.0664(6) Uani 1 1 d . .
C29 C 0.7082(3) 0.0678(4) 0.4877(2) 0.0802(8) Uani 1 1 d . .
H29A H 0.8072 0.0665 0.5226 0.120 Uiso 1 1 calc R U
H29B H 0.7130 0.0861 0.4253 0.120 Uiso 1 1 calc R U
H29C H 0.6616 -0.0184 0.4923 0.120 Uiso 1 1 calc R U
C19 C 0.1052(2) 0.3746(2) 0.72486(17) 0.0616(5) Uani 1 1 d . .
H19A H 0.1371 0.4447 0.6871 0.074 Uiso 1 1 calc R U
H19B H 0.0072 0.3448 0.6955 0.074 Uiso 1 1 calc R U
C21 C 0.2997(3) -0.1970(3) 0.82653(17) 0.0734(6) Uani 1 1 d . .
H21A H 0.3945 -0.1518 0.8378 0.110 Uiso 1 1 calc R U
H21B H 0.3020 -0.2681 0.7831 0.110 Uiso 1 1 calc R U
H21C H 0.2795 -0.2349 0.8821 0.110 Uiso 1 1 calc R U
C24 C 0.6541(3) 0.2804(4) 0.91730(16) 0.0825(8) Uani 1 1 d . .
H24A H 0.7546 0.2991 0.9462 0.124 Uiso 1 1 calc R U
H24B H 0.6250 0.1928 0.9359 0.124 Uiso 1 1 calc R U
H24C H 0.5886 0.3479 0.9345 0.124 Uiso 1 1 calc R U
C4 C 0.6168(2) 0.1785(2) 0.52416(14) 0.0544(5) Uani 1 1 d . .
C23 C 0.6444(2) 0.2823(3) 0.81508(14) 0.0591(5) Uani 1 1 d . .
H23 H 0.7279 0.2279 0.8017 0.071 Uiso 1 1 calc R U
C28 C 0.6910(3) 0.3182(3) 0.51699(18) 0.0763(7) Uani 1 1 d . .
H28A H 0.6934 0.3379 0.4545 0.114 Uiso 1 1 calc R U
H28B H 0.7909 0.3165 0.5506 0.114 Uiso 1 1 calc R U
H28C H 0.6347 0.3868 0.5414 0.114 Uiso 1 1 calc R U
C15 C 0.1146(3) 0.1470(3) 0.98935(16) 0.0767(7) Uani 1 1 d . .
H15A H 0.0363 0.1495 1.0256 0.092 Uiso 1 1 calc R U
H15B H 0.2053 0.1171 1.0283 0.092 Uiso 1 1 calc R U
C22 C 0.2598(3) 0.3670(5) 1.0126(2) 0.0971(10) Uani 1 1 d . .
H22A H 0.2767 0.4480 0.9805 0.146 Uiso 1 1 calc R U
H22B H 0.3496 0.3143 1.0239 0.146 Uiso 1 1 calc R U
H22C H 0.2310 0.3905 1.0693 0.146 Uiso 1 1 calc R U
C27 C 0.3912(4) 0.2807(4) 0.32324(18) 0.0915(9) Uani 1 1 d . .
H27A H 0.3241 0.3293 0.3544 0.137 Uiso 1 1 calc R U
H27B H 0.3369 0.2443 0.2677 0.137 Uiso 1 1 calc R U
H27C H 0.4670 0.3410 0.3099 0.137 Uiso 1 1 calc R U

loop_
_atom_site_aniso_label
_atom_site_aniso_U_11
_atom_site_aniso_U_22
_atom_site_aniso_U_33
_atom_site_aniso_U_23
_atom_site_aniso_U_13
_atom_site_aniso_U_12
O3 0.0390(6) 0.0706(9) 0.0489(7) 0.0162(6) 0.0086(5) -0.0001(6)
O1 0.0535(8) 0.0869(12) 0.0692(9) 0.0036(8) 0.0126(7) 0.0210(8)
O2 0.0962(12) 0.0820(12) 0.0506(8) -0.0037(8) 0.0208(8) 0.0125(10)
C6 0.0420(8) 0.0503(10) 0.0480(9) 0.0079(8) 0.0124(7) -0.0002(7)
C13 0.0475(9) 0.0503(10) 0.0436(9) 0.0023(7) 0.0113(7) -0.0019(7)
C8 0.0403(8) 0.0543(11) 0.0557(9) -0.0003(8) 0.0130(7) -0.0042(8)
C12 0.0616(11) 0.0483(11) 0.0480(9) 0.0011(8) 0.0122(8) -0.0051(8)
C10 0.0388(8) 0.0516(10) 0.0437(8) 0.0034(7) 0.0087(6) -0.0037(7)
C1 0.0448(8) 0.0472(10) 0.0499(9) 0.0099(7) 0.0123(7) -0.0026(7)
C5 0.0476(9) 0.0502(11) 0.0566(10) 0.0026(8) 0.0148(8) 0.0014(7)
C11 0.0635(11) 0.0545(11) 0.0433(9) -0.0002(8) 0.0133(8) -0.0044(9)
C9 0.0376(8) 0.0533(10) 0.0509(9) 0.0082(8) 0.0121(7) -0.0001(7)
C7 0.0393(8) 0.0586(11) 0.0474(9) 0.0064(8) 0.0095(7) 0.0001(8)
C2 0.0560(10) 0.0511(10) 0.0477(10) 0.0083(8) 0.0077(8) -0.0036(8)
C3 0.0692(12) 0.0484(11) 0.0472(9) 0.0009(8) 0.0154(8) -0.0003(9)
C20 0.0820(15) 0.0664(15) 0.0791(15) -0.0008(12) 0.0142(12) -0.0262(12)
C17 0.0490(10) 0.0614(13) 0.0811(14) -0.0073(11) 0.0282(10) 0.0030(9)
C18 0.0558(12) 0.0528(13) 0.1068(18) -0.0024(12) 0.0293(12) 0.0063(9)
C25 0.0612(13) 0.094(2) 0.0897(17) 0.0018(15) 0.0034(12) -0.0299(13)
C26 0.0630(12) 0.0890(17) 0.0548(11) 0.0064(12) -0.0003(9) -0.0071(12)
C14 0.0698(13) 0.0625(13) 0.0576(11) 0.0082(9) 0.0294(10) 0.0005(10)
C16 0.0568(11) 0.0815(16) 0.0655(12) -0.0186(12) 0.0235(10) 0.0062(11)
C29 0.0818(16) 0.0890(19) 0.0765(15) -0.0072(14) 0.0322(13) 0.0203(14)
C19 0.0491(10) 0.0555(12) 0.0824(14) 0.0157(10) 0.0173(9) 0.0062(9)
C21 0.0944(17) 0.0614(14) 0.0645(13) 0.0042(10) 0.0144(12) 0.0150(13)
C24 0.0657(13) 0.123(3) 0.0548(12) -0.0015(14) -0.0006(10) -0.0038(15)
C4 0.0573(10) 0.0537(11) 0.0568(11) 0.0006(9) 0.0225(8) 0.0026(9)
C23 0.0395(9) 0.0836(15) 0.0531(10) -0.0021(10) 0.0048(7) -0.0004(9)
C28 0.0803(16) 0.0779(17) 0.0731(14) 0.0123(13) 0.0202(12) -0.0197(13)
C15 0.0928(17) 0.0904(19) 0.0525(11) -0.0044(11) 0.0279(11) 0.0132(14)
C22 0.0800(17) 0.125(3) 0.0882(18) -0.0402(19) 0.0199(14) -0.0085(19)
C27 0.109(2) 0.114(3) 0.0559(13) 0.0224(15) 0.0262(13) 0.0187(19)

loop_
_atom_type_symbol
_atom_type_description
_atom_type_scat_dispersion_real
_atom_type_scat_dispersion_imag
_atom_type_scat_source
C C 0.0181 0.0091 'International Tables Vol C Tables 4.2.6.8 and 6.1.1.4'
H H 0.0000 0.0000 'International Tables Vol C Tables 4.2.6.8 and 6.1.1.4'
O O 0.0492 0.0322 'International Tables Vol C Tables 4.2.6.8 and 6.1.1.4'

loop_
_geom_angle_atom_site_label_1
_geom_angle_atom_site_label_2
_geom_angle_atom_site_label_3
_geom_angle
C1 O3 C9 121.53(13)
C3 O2 C27 117.6(2)
C1 C6 C5 117.06(17)
C1 C6 C7 121.00(16)
C5 C6 C7 121.53(15)
C14 C13 C12 116.41(17)
C14 C13 C10 123.74(17)
C12 C13 C10 88.02(13)
C14 C13 H13 108.9
C12 C13 H13 108.9
C10 C13 H13 108.9
C9 C8 C7 116.69(16)
C9 C8 H8A 108.1
C7 C8 H8A 108.1
C9 C8 H8B 108.1
C7 C8 H8B 108.1
H8A C8 H8B 107.3
C21 C12 C20 110.8(2)
C21 C12 C11 116.30(19)
C20 C12 C11 110.60(18)
C21 C12 C13 116.22(17)
C20 C12 C13 113.05(19)
C11 C12 C13 88.16(15)
C11 C10 C9 117.02(14)
C11 C10 C13 87.68(14)
C9 C10 C13 126.72(15)
C11 C10 H10 107.7
C9 C10 H10 107.7
C13 C10 H10 107.7
O3 C1 C6 124.79(17)
O3 C1 C2 110.47(15)
C6 C1 C2 124.73(17)
O1 C5 C6 122.41(18)
O1 C5 C4 118.94(18)
C6 C5 C4 118.56(16)
C10 C11 C12 89.91(15)
C10 C11 H11A 113.7
C12 C11 H11A 113.7
C10 C11 H11B 113.7
C12 C11 H11B 113.7
H11A C11 H11B 110.9
O3 C9 C8 110.03(13)
O3 C9 C19 101.30(15)
C8 C9 C19 109.32(18)
O3 C9 C10 103.87(15)
C8 C9 C10 116.67(16)
C19 C9 C10 114.33(15)
C6 C7 C8 109.15(14)
C6 C7 C23 113.97(15)
C8 C7 C23 109.94(17)
C6 C7 H7 107.9
C8 C7 H7 107.9
C23 C7 H7 107.9
C3 C2 C1 117.78(18)
C3 C2 C26 124.37(19)
C1 C2 C26 117.83(18)
C2 C3 O2 123.7(2)
C2 C3 C4 123.94(17)
O2 C3 C4 112.33(18)
C12 C20 H20A 109.5
C12 C20 H20B 109.5
H20A C20 H20B 109.5
C12 C20 H20C 109.5
H20A C20 H20C 109.5
H20B C20 H20C 109.5
C16 C17 C18 129.6(2)
C16 C17 H17 115.2
C18 C17 H17 115.2
C17 C18 C19 108.1(2)
C17 C18 H18A 110.1
C19 C18 H18A 110.1
C17 C18 H18B 110.1
C19 C18 H18B 110.1
H18A C18 H18B 108.4
C23 C25 H25A 109.5
C23 C25 H25B 109.5
H25A C25 H25B 109.5
C23 C25 H25C 109.5
H25A C25 H25C 109.5
H25B C25 H25C 109.5
C2 C26 H26A 109.5
C2 C26 H26B 109.5
H26A C26 H26B 109.5
C2 C26 H26C 109.5
H26A C26 H26C 109.5
H26B C26 H26C 109.5
C15 C14 C13 115.2(2)
C15 C14 H14A 108.5
C13 C14 H14A 108.5
C15 C14 H14B 108.5
C13 C14 H14B 108.5
H14A C14 H14B 107.5
C17 C16 C15 119.0(2)
C17 C16 C22 124.4(3)
C15 C16 C22 116.4(3)
C4 C29 H29A 109.5
C4 C29 H29B 109.5
H29A C29 H29B 109.5
C4 C29 H29C 109.5
H29A C29 H29C 109.5
H29B C29 H29C 109.5
C18 C19 C9 116.19(19)
C18 C19 H19A 108.2
C9 C19 H19A 108.2
C18 C19 H19B 108.2
C9 C19 H19B 108.2
H19A C19 H19B 107.4
C12 C21 H21A 109.5
C12 C21 H21B 109.5
H21A C21 H21B 109.5
C12 C21 H21C 109.5
H21A C21 H21C 109.5
H21B C21 H21C 109.5
C23 C24 H24A 109.5
C23 C24 H24B 109.5
H24A C24 H24B 109.5
C23 C24 H24C 109.5
H24A C24 H24C 109.5
H24B C24 H24C 109.5
C3 C4 C29 110.8(2)
C3 C4 C5 112.50(16)
C29 C4 C5 109.66(19)
C3 C4 C28 108.38(19)
C29 C4 C28 109.9(2)
C5 C4 C28 105.41(18)
C25 C23 C24 110.8(2)
C25 C23 C7 113.56(18)
C24 C23 C7 111.59(18)
C25 C23 H23 106.8
C24 C23 H23 106.8
C7 C23 H23 106.8
C4 C28 H28A 109.5
C4 C28 H28B 109.5
H28A C28 H28B 109.5
C4 C28 H28C 109.5
H28A C28 H28C 109.5
H28B C28 H28C 109.5
C16 C15 C14 113.7(2)
C16 C15 H15A 108.8
C14 C15 H15A 108.8
C16 C15 H15B 108.8
C14 C15 H15B 108.8
H15A C15 H15B 107.7
C16 C22 H22A 109.5
C16 C22 H22B 109.5
H22A C22 H22B 109.5
C16 C22 H22C 109.5
H22A C22 H22C 109.5
H22B C22 H22C 109.5
O2 C27 H27A 109.5
O2 C27 H27B 109.5
H27A C27 H27B 109.5
O2 C27 H27C 109.5
H27A C27 H27C 109.5
H27B C27 H27C 109.5

loop_
_geom_bond_atom_site_label_1
_geom_bond_atom_site_label_2
_geom_bond_distance
O3 C1 1.351(2)
O3 C9 1.469(2)
O1 C5 1.227(3)
O2 C3 1.374(2)
O2 C27 1.418(4)
C6 C1 1.360(3)
C6 C5 1.458(3)
C6 C7 1.510(2)
C13 C14 1.532(3)
C13 C12 1.562(3)
C13 C10 1.577(2)
C13 H13 0.9800
C8 C9 1.519(2)
C8 C7 1.528(3)
C8 H8A 0.9700
C8 H8B 0.9700
C12 C21 1.517(3)
C12 C20 1.528(3)
C12 C11 1.544(3)
C10 C11 1.543(3)
C10 C9 1.555(3)
C10 H10 0.9800
C1 C2 1.469(3)
C5 C4 1.535(3)
C11 H11A 0.9700
C11 H11B 0.9700
C9 C19 1.549(3)
C7 C23 1.549(3)
C7 H7 0.9800
C2 C3 1.332(3)
C2 C26 1.511(3)
C3 C4 1.502(3)
C20 H20A 0.9600
C20 H20B 0.9600
C20 H20C 0.9600
C17 C16 1.327(4)
C17 C18 1.492(4)
C17 H17 0.9300
C18 C19 1.536(4)
C18 H18A 0.9700
C18 H18B 0.9700
C25 C23 1.512(4)
C25 H25A 0.9600
C25 H25B 0.9600
C25 H25C 0.9600
C26 H26A 0.9600
C26 H26B 0.9600
C26 H26C 0.9600
C14 C15 1.526(4)
C14 H14A 0.9700
C14 H14B 0.9700
C16 C15 1.488(4)
C16 C22 1.497(4)
C29 C4 1.532(3)
C29 H29A 0.9600
C29 H29B 0.9600
C29 H29C 0.9600
C19 H19A 0.9700
C19 H19B 0.9700
C21 H21A 0.9600
C21 H21B 0.9600
C21 H21C 0.9600
C24 C23 1.518(3)
C24 H24A 0.9600
C24 H24B 0.9600
C24 H24C 0.9600
C4 C28 1.550(3)
C23 H23 0.9800
C28 H28A 0.9600
C28 H28B 0.9600
C28 H28C 0.9600
C15 H15A 0.9700
C15 H15B 0.9700
C22 H22A 0.9600
C22 H22B 0.9600
C22 H22C 0.9600
C27 H27A 0.9600
C27 H27B 0.9600
C27 H27C 0.9600

loop_
_geom_torsion_atom_site_label_1
_geom_torsion_atom_site_label_2
_geom_torsion_atom_site_label_3
_geom_torsion_atom_site_label_4
_geom_torsion
C14 C13 C12 C21 -95.8(2)
C10 C13 C12 C21 137.14(19)
C14 C13 C12 C20 34.0(2)
C10 C13 C12 C20 -93.08(18)
C14 C13 C12 C11 145.66(18)
C10 C13 C12 C11 18.56(14)
C14 C13 C10 C11 -139.4(2)
C12 C13 C10 C11 -18.58(14)
C14 C13 C10 C9 98.1(2)
C12 C13 C10 C9 -141.06(18)
C9 O3 C1 C6 -4.1(3)
C9 O3 C1 C2 174.68(16)
C5 C6 C1 O3 174.64(18)
C7 C6 C1 O3 1.9(3)
C5 C6 C1 C2 -4.0(3)
C7 C6 C1 C2 -176.74(19)
C1 C6 C5 O1 -160.8(2)
C7 C6 C5 O1 11.9(3)
C1 C6 C5 C4 22.6(3)
C7 C6 C5 C4 -164.66(18)
C9 C10 C11 C12 149.42(16)
C13 C10 C11 C12 18.80(14)
C21 C12 C11 C10 -137.49(19)
C20 C12 C11 C10 95.0(2)
C13 C12 C11 C10 -18.98(14)
C1 O3 C9 C8 25.3(2)
C1 O3 C9 C19 140.92(18)
C1 O3 C9 C10 -100.26(18)
C7 C8 C9 O3 -46.1(2)
C7 C8 C9 C19 -156.50(17)
C7 C8 C9 C10 71.8(2)
C11 C10 C9 O3 38.83(19)
C13 C10 C9 O3 147.71(17)
C11 C10 C9 C8 -82.4(2)
C13 C10 C9 C8 26.5(2)
C11 C10 C9 C19 148.28(17)
C13 C10 C9 C19 -102.8(2)
C1 C6 C7 C8 -21.1(3)
C5 C6 C7 C8 166.50(17)
C1 C6 C7 C23 -144.41(19)
C5 C6 C7 C23 43.2(3)
C9 C8 C7 C6 43.7(2)
C9 C8 C7 C23 169.42(17)
O3 C1 C2 C3 170.72(18)
C6 C1 C2 C3 -10.5(3)
O3 C1 C2 C26 -11.1(3)
C6 C1 C2 C26 167.7(2)
C1 C2 C3 O2 -176.2(2)
C26 C2 C3 O2 5.7(4)
C1 C2 C3 C4 5.2(3)
C26 C2 C3 C4 -172.8(2)
C27 O2 C3 C2 59.5(3)
C27 O2 C3 C4 -121.8(3)
C16 C17 C18 C19 118.9(3)
C12 C13 C14 C15 156.5(2)
C10 C13 C14 C15 -96.9(3)
C18 C17 C16 C15 -158.6(2)
C18 C17 C16 C22 16.3(4)
C17 C18 C19 C9 -51.5(3)
O3 C9 C19 C18 -166.87(18)
C8 C9 C19 C18 -50.8(2)
C10 C9 C19 C18 82.1(2)
C2 C3 C4 C29 135.3(2)
O2 C3 C4 C29 -43.4(3)
C2 C3 C4 C5 12.1(3)
O2 C3 C4 C5 -166.55(19)
C2 C3 C4 C28 -104.0(2)
O2 C3 C4 C28 77.3(2)
O1 C5 C4 C3 157.2(2)
C6 C5 C4 C3 -26.1(3)
O1 C5 C4 C29 33.4(3)
C6 C5 C4 C29 -149.9(2)
O1 C5 C4 C28 -84.9(2)
C6 C5 C4 C28 91.8(2)
C6 C7 C23 C25 59.8(3)
C8 C7 C23 C25 -63.1(2)
C6 C7 C23 C24 -174.1(2)
C8 C7 C23 C24 63.0(3)
C17 C16 C15 C14 31.8(3)
C22 C16 C15 C14 -143.5(2)
C13 C14 C15 C16 52.5(3)
